data_2222989
loop_
_publ_author_name
'Thenmozhi, S.'
'Ranjith, S.'
'SubbiahPandi, A.'
'Dhayalan, V.'
'MohanaKrishnan, A. K.'

_publ_section_title
;
 Diethyl 2-(2-nitrobenzylidene)malonate
;
_journal_coeditor_code BT5022
_journal_issue 9
_journal_name_full 'Acta Crystallographica Section E'
_journal_page_first o2209
_journal_paper_doi 10.1107/S1600536809032668
_journal_volume 65
_journal_year 2009
_chemical_formula_iupac 'C14 H15 N O6'
_chemical_formula_moiety 'C14 H15 N O6'
_chemical_formula_sum 'C14 H15 N O6'
_chemical_formula_weight 293.27
_chemical_name_systematic
;
Diethyl 2-(2-nitrobenzylidene)malonate
;
_space_group_IT_number 2
_symmetry_cell_setting triclinic
_symmetry_space_group_name_Hall '-P 1'
_symmetry_space_group_name_H-M 'P -1'
_atom_sites_solution_hydrogens geom
_atom_sites_solution_primary direct
_atom_sites_solution_secondary difmap
_audit_creation_method SHELXL-97
_cell_angle_alpha 80.866(2)
_cell_angle_beta 75.0370(10)
_cell_angle_gamma 64.4020(10)
_cell_formula_units_Z 2
_cell_length_a 7.8410(2)
_cell_length_b 8.5571(2)
_cell_length_c 12.3533(4)
_cell_measurement_reflns_used 4226
_cell_measurement_temperature 293(2)
_cell_measurement_theta_max 30.74
_cell_measurement_theta_min 1.71
_cell_volume 721.10(3)
_computing_cell_refinement 'SAINT (Bruker, 2004)'
_computing_data_collection 'APEX2 (Bruker, 2004)'
_computing_data_reduction 'SAINT (Bruker, 2004)'
_computing_molecular_graphics 'ORTEP-3 (Farrugia, 1997)'
_computing_publication_material 'SHELXL97 (Sheldrick, 2008) and PLATON  (Spek, 2009)'
_computing_structure_refinement 'SHELXL97 (Sheldrick, 2008)'
_computing_structure_solution 'SHELXS97 (Sheldrick, 2008)'
_diffrn_ambient_temperature 293(2)
_diffrn_measured_fraction_theta_full 1.000
_diffrn_measured_fraction_theta_max 0.984
_diffrn_measurement_device_type 'Bruker Kappa APEXII CCD'
_diffrn_measurement_method \w
_diffrn_radiation_monochromator graphite
_diffrn_radiation_source 'fine-focus sealed tube'
_diffrn_radiation_type MoK\a
_diffrn_radiation_wavelength 0.71073
_diffrn_reflns_av_R_equivalents 0.0251
_diffrn_reflns_av_sigmaI/netI 0.0216
_diffrn_reflns_limit_h_max 11
_diffrn_reflns_limit_h_min -6
_diffrn_reflns_limit_k_max 12
_diffrn_reflns_limit_k_min -11
_diffrn_reflns_limit_l_max 17
_diffrn_reflns_limit_l_min -17
_diffrn_reflns_number 19570
_diffrn_reflns_theta_full 25.00
_diffrn_reflns_theta_max 30.24
_diffrn_reflns_theta_min 1.71
_exptl_absorpt_coefficient_mu 0.107
_exptl_absorpt_correction_T_max 0.982
_exptl_absorpt_correction_T_min 0.978
_exptl_absorpt_correction_type multi-scan
_exptl_absorpt_process_details '(SADABS; Sheldrick, 1996)'
_exptl_crystal_colour Colourless
_exptl_crystal_density_diffrn 1.351
_exptl_crystal_density_method 'not measured'
_exptl_crystal_description Block
_exptl_crystal_F_000 308
_exptl_crystal_size_max 0.21
_exptl_crystal_size_mid 0.19
_exptl_crystal_size_min 0.17
_refine_diff_density_max 0.380
_refine_diff_density_min -0.275
_refine_ls_extinction_method none
_refine_ls_goodness_of_fit_ref 1.062
_refine_ls_hydrogen_treatment constr
_refine_ls_matrix_type full
_refine_ls_number_parameters 192
_refine_ls_number_reflns 4226
_refine_ls_number_restraints 0
_refine_ls_restrained_S_all 1.062
_refine_ls_R_factor_all 0.0646
_refine_ls_R_factor_gt 0.0476
_refine_ls_shift/su_max 0.000
_refine_ls_shift/su_mean 0.000
_refine_ls_structure_factor_coef Fsqd
_refine_ls_weighting_details 'calc w=1/[\s^2^(Fo^2^)+(0.0732P)^2^+0.1321P] where P=(Fo^2^+2Fc^2^)/3'
_refine_ls_weighting_scheme calc
_refine_ls_wR_factor_gt 0.1265
_refine_ls_wR_factor_ref 0.1448
_reflns_number_gt 3259
_reflns_number_total 4226
_reflns_threshold_expression I>2\s(I)
_cod_data_source_file bt5022.cif
_cod_data_source_block I
_cod_depositor_comments
;
The following automatic conversions were performed:
'_symmetry_cell_setting' value 'Triclinic' changed to 'triclinic'
according to '/home/saulius/struct/CIF-dictionaries/cif_core.dic'
dictionary named 'cif_core.dic' version 2.4.1 from
2010-06-29.

'_exptl_absorpt_correction_type' value 'Multi-scan' changed
to 'multi-scan' according to
'/home/saulius/struct/CIF-dictionaries/cif_core.dic' dictionary named
'cif_core.dic' version 2.4.1 from 2010-06-29.

Automatic conversion script
Id: cif_fix_enum 1527 2010-12-29 10:47:43Z saulius 

The following automatic conversions were performed:

'_symmetry_cell_setting' value 'Triclinic' changed to 'triclinic'
according to /home/saulius/struct/CIF-dictionaries/cif_core.dic
dictionary named 'cif_core.dic' version 2.4.1 from
2010-06-29.

'_exptl_absorpt_correction_type' value 'Multi-scan'
changed to 'multi-scan' according to
/home/saulius/struct/CIF-dictionaries/cif_core.dic dictionary named
'cif_core.dic' version 2.4.1 from 2010-06-29.

Automatic conversion script
Id: cif_fix_values 1715 2011-07-08 13:25:40Z adriana 
;
_cod_database_code 2222989
_cod_database_fobs_code 2222989

loop_
_symmetry_equiv_pos_as_xyz
'x, y, z'
'-x, -y, -z'

loop_
_atom_site_type_symbol
_atom_site_label
_atom_site_fract_x
_atom_site_fract_y
_atom_site_fract_z
_atom_site_U_iso_or_equiv
_atom_site_adp_type
_atom_site_calc_flag
_atom_site_refinement_flags
_atom_site_occupancy
_atom_site_disorder_assembly
_atom_site_disorder_group
C C1 0.32734(17) 0.26054(16) 0.00483(10) 0.0324(3) Uani d . 1 . .
C C2 0.4208(2) 0.18112(18) -0.09512(11) 0.0393(3) Uani d . 1 . .
H H2 0.3530 0.1563 -0.1367 0.047 Uiso calc R 1 . .
C C3 0.6156(2) 0.1390(2) -0.13275(12) 0.0445(3) Uani d . 1 . .
H H3 0.6808 0.0854 -0.2002 0.053 Uiso calc R 1 . .
C C4 0.7138(2) 0.1765(2) -0.07003(12) 0.0444(3) Uani d . 1 . .
H H4 0.8458 0.1469 -0.0951 0.053 Uiso calc R 1 . .
C C5 0.61807(19) 0.25790(18) 0.02979(11) 0.0380(3) Uani d . 1 . .
H H5 0.6867 0.2834 0.0704 0.046 Uiso calc R 1 . .
C C6 0.42104(17) 0.30233(16) 0.07069(10) 0.0307(2) Uani d . 1 . .
C C7 0.32275(18) 0.40052(17) 0.17243(11) 0.0335(3) Uani d . 1 . .
H H7 0.2096 0.4996 0.1694 0.040 Uiso calc R 1 . .
C C8 0.38277(18) 0.35895(16) 0.26840(10) 0.0322(3) Uani d . 1 . .
C C9 0.54181(19) 0.18778(16) 0.28991(10) 0.0339(3) Uani d . 1 . .
C C10 0.8427(2) 0.0493(2) 0.34618(14) 0.0517(4) Uani d . 1 . .
H H10A 0.9576 0.0709 0.3360 0.062 Uiso calc R 1 . .
H H10B 0.8725 -0.0413 0.2972 0.062 Uiso calc R 1 . .
C C11 0.7894(3) -0.0099(2) 0.46438(15) 0.0570(4) Uani d . 1 . .
H H11A 0.7533 0.0818 0.5126 0.086 Uiso calc R 1 . .
H H11B 0.8980 -0.1092 0.4840 0.086 Uiso calc R 1 . .
H H11C 0.6824 -0.0408 0.4730 0.086 Uiso calc R 1 . .
C C12 0.27995(18) 0.48151(17) 0.36030(11) 0.0350(3) Uani d . 1 . .
C C13 0.2334(2) 0.51216(19) 0.55376(11) 0.0432(3) Uani d . 1 . .
H H13A 0.0935 0.5618 0.5646 0.052 Uiso calc R 1 . .
H H13B 0.2752 0.6061 0.5419 0.052 Uiso calc R 1 . .
C C14 0.2947(3) 0.4002(2) 0.65347(13) 0.0581(4) Uani d . 1 . .
H H14A 0.2440 0.3131 0.6678 0.087 Uiso calc R 1 . .
H H14B 0.2462 0.4697 0.7174 0.087 Uiso calc R 1 . .
H H14C 0.4334 0.3452 0.6397 0.087 Uiso calc R 1 . .
N N 0.12284(17) 0.29396(16) 0.04462(12) 0.0446(3) Uani d . 1 . .
O O1 0.03150(19) 0.3042(2) -0.02475(13) 0.0753(4) Uani d . 1 . .
O O2 0.05294(17) 0.30788(19) 0.14427(11) 0.0651(4) Uani d . 1 . .
O O3 0.53708(18) 0.05173(13) 0.28408(10) 0.0536(3) Uani d . 1 . .
O O4 0.17045(18) 0.63004(14) 0.34780(9) 0.0564(3) Uani d . 1 . .
O O5 0.32173(14) 0.40462(12) 0.45770(8) 0.0394(2) Uani d . 1 . .
O O6 0.68593(13) 0.20702(12) 0.31542(9) 0.0417(2) Uani d . 1 . .

loop_
_atom_site_aniso_label
_atom_site_aniso_U_11
_atom_site_aniso_U_22
_atom_site_aniso_U_33
_atom_site_aniso_U_12
_atom_site_aniso_U_13
_atom_site_aniso_U_23
C1 0.0360(6) 0.0334(6) 0.0324(6) -0.0158(5) -0.0140(5) 0.0017(5)
C2 0.0546(8) 0.0390(7) 0.0318(6) -0.0213(6) -0.0185(6) -0.0007(5)
C3 0.0560(8) 0.0465(8) 0.0301(7) -0.0220(7) -0.0034(6) -0.0068(6)
C4 0.0409(7) 0.0516(8) 0.0402(7) -0.0221(6) 0.0000(6) -0.0065(6)
C5 0.0384(6) 0.0467(7) 0.0357(7) -0.0220(6) -0.0098(5) -0.0037(6)
C6 0.0364(6) 0.0320(6) 0.0264(6) -0.0150(5) -0.0105(4) 0.0001(4)
C7 0.0345(6) 0.0339(6) 0.0331(6) -0.0130(5) -0.0095(5) -0.0037(5)
C8 0.0374(6) 0.0303(6) 0.0299(6) -0.0130(5) -0.0083(5) -0.0052(5)
C9 0.0445(6) 0.0313(6) 0.0249(6) -0.0119(5) -0.0099(5) -0.0057(4)
C10 0.0354(7) 0.0476(8) 0.0584(10) -0.0017(6) -0.0121(6) -0.0072(7)
C11 0.0533(9) 0.0496(9) 0.0595(10) -0.0091(7) -0.0232(7) 0.0035(8)
C12 0.0382(6) 0.0330(6) 0.0333(6) -0.0120(5) -0.0089(5) -0.0059(5)
C13 0.0523(8) 0.0386(7) 0.0336(7) -0.0118(6) -0.0064(6) -0.0129(6)
C14 0.0844(12) 0.0509(9) 0.0335(8) -0.0210(8) -0.0129(8) -0.0067(7)
N 0.0378(6) 0.0457(7) 0.0561(8) -0.0183(5) -0.0164(5) -0.0047(6)
O1 0.0558(7) 0.1031(11) 0.0868(10) -0.0357(7) -0.0377(7) -0.0131(8)
O2 0.0455(6) 0.0896(10) 0.0628(8) -0.0328(6) 0.0022(5) -0.0185(7)
O3 0.0800(8) 0.0325(5) 0.0580(7) -0.0194(5) -0.0361(6) -0.0042(5)
O4 0.0665(7) 0.0376(6) 0.0441(6) 0.0029(5) -0.0168(5) -0.0086(5)
O5 0.0511(5) 0.0328(5) 0.0292(5) -0.0096(4) -0.0096(4) -0.0086(4)
O6 0.0364(5) 0.0370(5) 0.0497(6) -0.0103(4) -0.0137(4) -0.0033(4)

loop_
_atom_type_symbol
_atom_type_description
_atom_type_scat_dispersion_real
_atom_type_scat_dispersion_imag
_atom_type_scat_source
C C 0.0033 0.0016 'International Tables Vol C Tables 4.2.6.8 and 6.1.1.4'
H H 0.0000 0.0000 'International Tables Vol C Tables 4.2.6.8 and 6.1.1.4'
N N 0.0061 0.0033 'International Tables Vol C Tables 4.2.6.8 and 6.1.1.4'
O O 0.0106 0.0060 'International Tables Vol C Tables 4.2.6.8 and 6.1.1.4'

loop_
_geom_angle_atom_site_label_1
_geom_angle_atom_site_label_2
_geom_angle_atom_site_label_3
_geom_angle_site_symmetry_1
_geom_angle_site_symmetry_3
_geom_angle
_geom_angle_publ_flag
C2 C1 C6 . . 123.07(12) ?
C2 C1 N . . 117.21(11) ?
C6 C1 N . . 119.66(12) ?
C3 C2 C1 . . 119.15(12) ?
C3 C2 H2 . . 120.4 ?
C1 C2 H2 . . 120.4 ?
C4 C3 C2 . . 119.66(13) ?
C4 C3 H3 . . 120.2 ?
C2 C3 H3 . . 120.2 ?
C3 C4 C5 . . 120.72(13) ?
C3 C4 H4 . . 119.6 ?
C5 C4 H4 . . 119.6 ?
C4 C5 C6 . . 121.29(12) ?
C4 C5 H5 . . 119.4 ?
C6 C5 H5 . . 119.4 ?
C5 C6 C1 . . 116.11(11) ?
C5 C6 C7 . . 119.28(11) ?
C1 C6 C7 . . 124.41(11) ?
C8 C7 C6 . . 125.13(11) ?
C8 C7 H7 . . 117.4 ?
C6 C7 H7 . . 117.4 ?
C7 C8 C12 . . 118.91(11) ?
C7 C8 C9 . . 122.12(11) ?
C12 C8 C9 . . 118.84(10) ?
O3 C9 O6 . . 125.05(12) ?
O3 C9 C8 . . 123.16(12) ?
O6 C9 C8 . . 111.79(11) ?
O6 C10 C11 . . 111.16(12) ?
O6 C10 H10A . . 109.4 ?
C11 C10 H10A . . 109.4 ?
O6 C10 H10B . . 109.4 ?
C11 C10 H10B . . 109.4 ?
H10A C10 H10B . . 108.0 ?
C10 C11 H11A . . 109.5 ?
C10 C11 H11B . . 109.5 ?
H11A C11 H11B . . 109.5 ?
C10 C11 H11C . . 109.5 ?
H11A C11 H11C . . 109.5 ?
H11B C11 H11C . . 109.5 ?
O4 C12 O5 . . 124.51(12) ?
O4 C12 C8 . . 124.15(12) ?
O5 C12 C8 . . 111.33(10) ?
O5 C13 C14 . . 107.61(12) ?
O5 C13 H13A . . 110.2 ?
C14 C13 H13A . . 110.2 ?
O5 C13 H13B . . 110.2 ?
C14 C13 H13B . . 110.2 ?
H13A C13 H13B . . 108.5 ?
C13 C14 H14A . . 109.5 ?
C13 C14 H14B . . 109.5 ?
H14A C14 H14B . . 109.5 ?
C13 C14 H14C . . 109.5 ?
H14A C14 H14C . . 109.5 ?
H14B C14 H14C . . 109.5 ?
O2 N O1 . . 123.34(13) ?
O2 N C1 . . 118.78(11) ?
O1 N C1 . . 117.87(13) ?
C12 O5 C13 . . 116.56(10) ?
C9 O6 C10 . . 116.65(11) ?

loop_
_geom_bond_atom_site_label_1
_geom_bond_atom_site_label_2
_geom_bond_site_symmetry_2
_geom_bond_distance
_geom_bond_publ_flag
C1 C2 . 1.3756(19) ?
C1 C6 . 1.3991(16) ?
C1 N . 1.4615(17) ?
C2 C3 . 1.375(2) ?
C2 H2 . 0.9300 ?
C3 C4 . 1.377(2) ?
C3 H3 . 0.9300 ?
C4 C5 . 1.383(2) ?
C4 H4 . 0.9300 ?
C5 C6 . 1.3917(17) ?
C5 H5 . 0.9300 ?
C6 C7 . 1.4680(17) ?
C7 C8 . 1.3278(17) ?
C7 H7 . 0.9300 ?
C8 C12 . 1.4878(17) ?
C8 C9 . 1.4967(17) ?
C9 O3 . 1.1947(16) ?
C9 O6 . 1.3283(16) ?
C10 O6 . 1.4566(17) ?
C10 C11 . 1.482(2) ?
C10 H10A . 0.9700 ?
C10 H10B . 0.9700 ?
C11 H11A . 0.9600 ?
C11 H11B . 0.9600 ?
C11 H11C . 0.9600 ?
C12 O4 . 1.1998(16) ?
C12 O5 . 1.3244(16) ?
C13 O5 . 1.4512(16) ?
C13 C14 . 1.483(2) ?
C13 H13A . 0.9700 ?
C13 H13B . 0.9700 ?
C14 H14A . 0.9600 ?
C14 H14B . 0.9600 ?
C14 H14C . 0.9600 ?
N O2 . 1.2132(18) ?
N O1 . 1.2222(17) ?

loop_
_geom_hbond_atom_site_label_D
_geom_hbond_atom_site_label_H
_geom_hbond_atom_site_label_A
_geom_hbond_site_symmetry_A
_geom_hbond_distance_DH
_geom_hbond_distance_HA
_geom_hbond_distance_DA
_geom_hbond_angle_DHA
C2 H2 O3 2_655 0.93 2.47 3.1683(18) 132

loop_
_geom_torsion_atom_site_label_1
_geom_torsion_atom_site_label_2
_geom_torsion_atom_site_label_3
_geom_torsion_atom_site_label_4
_geom_torsion_site_symmetry_1
_geom_torsion_site_symmetry_2
_geom_torsion_site_symmetry_3
_geom_torsion_site_symmetry_4
_geom_torsion
_geom_torsion_publ_flag
C6 C1 C2 C3 . . . . 0.5(2) ?
N C1 C2 C3 . . . . -176.61(12) ?
C1 C2 C3 C4 . . . . 0.1(2) ?
C2 C3 C4 C5 . . . . -0.7(2) ?
C3 C4 C5 C6 . . . . 0.8(2) ?
C4 C5 C6 C1 . . . . -0.28(19) ?
C4 C5 C6 C7 . . . . -175.29(12) ?
C2 C1 C6 C5 . . . . -0.36(19) ?
N C1 C6 C5 . . . . 176.64(11) ?
C2 C1 C6 C7 . . . . 174.37(12) ?
N C1 C6 C7 . . . . -8.63(18) ?
C5 C6 C7 C8 . . . . -50.59(19) ?
C1 C6 C7 C8 . . . . 134.84(14) ?
C6 C7 C8 C12 . . . . 173.32(11) ?
C6 C7 C8 C9 . . . . -10.8(2) ?
C7 C8 C9 O3 . . . . -56.78(19) ?
C12 C8 C9 O3 . . . . 119.05(15) ?
C7 C8 C9 O6 . . . . 123.02(13) ?
C12 C8 C9 O6 . . . . -61.15(15) ?
C7 C8 C12 O4 . . . . -15.0(2) ?
C9 C8 C12 O4 . . . . 169.01(14) ?
C7 C8 C12 O5 . . . . 163.66(12) ?
C9 C8 C12 O5 . . . . -12.30(16) ?
C2 C1 N O2 . . . . 155.65(14) ?
C6 C1 N O2 . . . . -21.53(19) ?
C2 C1 N O1 . . . . -23.42(19) ?
C6 C1 N O1 . . . . 159.40(14) ?
O4 C12 O5 C13 . . . . -2.7(2) ?
C8 C12 O5 C13 . . . . 178.64(11) ?
C14 C13 O5 C12 . . . . 178.49(13) ?
O3 C9 O6 C10 . . . . -4.6(2) ?
C8 C9 O6 C10 . . . . 175.61(11) ?
C11 C10 O6 C9 . . . . -79.96(17) ?

loop_
_cod_related_entry_id
_cod_related_entry_database
_cod_related_entry_code
1 ChemSpider 201669
